data_7246586
loop_
_publ_author_name
'Meng, Xiao'
'Xu, Shu'
'Chen, Changqing'
'Guo, Lihui'
'Ma, Yuguo'

_publ_section_title
;
 Topochemical 1,3-dipolar cycloaddition polymerization assisted by
 non-covalent interactions
;
_journal_issue 18
_journal_name_full CrystEngComm
_journal_page_first 2706
_journal_page_last 2711
_journal_paper_doi 10.1039/D3CE00105A
_journal_volume 25
_journal_year 2023
_chemical_formula_moiety 'C19 H12 F4 N4 O3'
_chemical_formula_sum 'C19 H12 F4 N4 O3'
_chemical_formula_weight 420.33
_space_group_crystal_system monoclinic
_space_group_IT_number 14
_space_group_name_Hall '-P 2ybc'
_space_group_name_H-M_alt 'P 1 21/c 1'
_atom_sites_solution_hydrogens mixed
_audit_creation_date 2014-06-10
_audit_creation_method
;
Olex2 1.2
(compiled 2013.12.10 svn.r2850 for OlexSys, GUI svn.r4736)
;
_audit_update_record
;
2016-01-21 deposited with the CCDC.	2023-04-10 downloaded from the CCDC.
;
_cell_angle_alpha 90
_cell_angle_beta 106.46(3)
_cell_angle_gamma 90
_cell_formula_units_Z 4
_cell_length_a 6.925(3)
_cell_length_b 27.776(11)
_cell_length_c 9.963(5)
_cell_measurement_reflns_used 4906
_cell_measurement_temperature 173.1500
_cell_measurement_theta_max 27.4814
_cell_measurement_theta_min 1.4663
_cell_volume 1837.8(14)
_computing_cell_refinement 'CrystalClear (Rigaku Inc., 2007)'
_computing_data_collection 'CrystalClear (Rigaku Inc., 2007)'
_computing_data_reduction 'CrystalClear (Rigaku Inc., 2007)'
_computing_molecular_graphics 'Olex2 (Dolomanov et al., 2009)'
_computing_publication_material 'Olex2 (Dolomanov et al., 2009)'
_computing_structure_refinement 'SHELXL (Sheldrick, 2013)'
_computing_structure_solution
;
'SHELXS (Sheldrick, 2013)'
;
_diffrn_ambient_temperature 173.1500
_diffrn_detector_area_resol_mean 28.5714
_diffrn_measured_fraction_theta_full 0.989
_diffrn_measured_fraction_theta_max 0.996
_diffrn_measurement_device
;
Saturn724 (2x2 bin mode)
;
_diffrn_measurement_device_details
;
AFC10: Fixed Chi 2 circle
;
_diffrn_measurement_device_type 'Saturn724+ CCD'
_diffrn_measurement_method '\w scans at fixed \c = 45\%'
_diffrn_orient_matrix_type d*Trek
_diffrn_orient_matrix_UB_11 0.0213
_diffrn_orient_matrix_UB_12 0.1376
_diffrn_orient_matrix_UB_13 0.0572
_diffrn_orient_matrix_UB_21 0.0356
_diffrn_orient_matrix_UB_22 -0.0052
_diffrn_orient_matrix_UB_23 -0.0007
_diffrn_orient_matrix_UB_31 0.0079
_diffrn_orient_matrix_UB_32 0.0651
_diffrn_orient_matrix_UB_33 -0.0815
_diffrn_radiation_detector CCD
_diffrn_radiation_monochromator 'Graphite Monochromator'
_diffrn_radiation_type MoK\a
_diffrn_radiation_wavelength 0.71073
_diffrn_reflns_av_R_equivalents 0.0375
_diffrn_reflns_av_unetI/netI 0.0306
_diffrn_reflns_Laue_measured_fraction_full 0.989
_diffrn_reflns_Laue_measured_fraction_max 0.996
_diffrn_reflns_limit_h_max 8
_diffrn_reflns_limit_h_min -8
_diffrn_reflns_limit_k_max 33
_diffrn_reflns_limit_k_min -32
_diffrn_reflns_limit_l_max 11
_diffrn_reflns_limit_l_min -11
_diffrn_reflns_number 14246
_diffrn_reflns_point_group_measured_fraction_full 0.989
_diffrn_reflns_point_group_measured_fraction_max 0.996
_diffrn_reflns_theta_full 25.242
_diffrn_reflns_theta_max 25.197
_diffrn_reflns_theta_min 1.466
_diffrn_source 'Sealed Tube'
_diffrn_source_current 30.0000
_diffrn_source_power 1.5000
_diffrn_source_voltage 50.0000
_exptl_absorpt_coefficient_mu 0.132
_exptl_absorpt_correction_T_max 1.0000
_exptl_absorpt_correction_T_min 0.8349
_exptl_absorpt_correction_type multi-scan
_exptl_absorpt_process_details 'CrystalClear (Rigaku Inc., 2007)'
_exptl_crystal_colour 'light yellow''
_exptl_crystal_density_diffrn 1.519
_exptl_crystal_description plate
_exptl_crystal_F_000 856
_exptl_crystal_size_max 0.43
_exptl_crystal_size_mid 0.26
_exptl_crystal_size_min 0.07
_refine_diff_density_max 0.436
_refine_diff_density_min -0.192
_refine_diff_density_rms 0.051
_refine_ls_extinction_method none
_refine_ls_goodness_of_fit_ref 1.192
_refine_ls_hydrogen_treatment mixed
_refine_ls_matrix_type full
_refine_ls_number_parameters 275
_refine_ls_number_reflns 3293
_refine_ls_number_restraints 0
_refine_ls_restrained_S_all 1.192
_refine_ls_R_factor_all 0.1017
_refine_ls_R_factor_gt 0.0869
_refine_ls_shift/su_max 0.001
_refine_ls_shift/su_mean 0.000
_refine_ls_structure_factor_coef Fsqd
_refine_ls_weighting_details 'w=1/[\s^2^(Fo^2^)+(0.0838P)^2^+1.6573P] where P=(Fo^2^+2Fc^2^)/3'
_refine_ls_weighting_scheme calc
_refine_ls_wR_factor_gt 0.2070
_refine_ls_wR_factor_ref 0.2163
_reflns_Friedel_coverage 0.000
_reflns_number_gt 2795
_reflns_number_total 3293
_reflns_threshold_expression 'I > 2\s(I)'
_cod_data_source_file d3ce00105a2.cif
_cod_data_source_block sa3436
_cod_depositor_comments 'Adding full bibliography for 7246586.cif.'
_cod_database_code 7246586
_shelxl_version_number 2013-4
_shelx_space_group_comment
;
The symmetry employed for this shelxl refinement is uniquely defined
by the following loop, which should always be used as a source of
symmetry information in preference to the above space-group names.
They are only intended as comments.
;
_diffrn_number_total 4254
_olex2_refinement_description
;
1. Fixed Uiso
 At 1.2 times of:
  All C(H) groups, All C(H,H) groups
2.a Secondary CH2 refined with riding coordinates:
 C8(H8A,H8B), C9(H9A,H9B), C10(H10A,H10B)
2.b Aromatic/amide H refined with riding coordinates:
 C13(H13), C14(H14), C16(H16), C17(H17)
2.c :
 C19(H19)
;

loop_
_space_group_symop_operation_xyz
'x, y, z'
'-x, y+1/2, -z+1/2'
'-x, -y, -z'
'x, -y-1/2, z-1/2'

loop_
_atom_site_label
_atom_site_type_symbol
_atom_site_fract_x
_atom_site_fract_y
_atom_site_fract_z
_atom_site_U_iso_or_equiv
_atom_site_adp_type
_atom_site_occupancy
_atom_site_site_symmetry_order
_atom_site_calc_flag
_atom_site_refinement_flags_posn
_atom_site_refinement_flags_adp
_atom_site_refinement_flags_occupancy
_atom_site_disorder_assembly
_atom_site_disorder_group
F1 F 0.2742(5) 0.49756(9) 0.9483(3) 0.0803(8) Uani 1 1 d . . . . .
F2 F 0.3986(5) 0.56794(10) 1.1317(3) 0.0799(8) Uani 1 1 d . . . . .
F3 F 0.3618(4) 0.67633(9) 0.7591(3) 0.0736(8) Uani 1 1 d . . . . .
F4 F 0.2458(4) 0.60520(10) 0.5785(3) 0.0771(8) Uani 1 1 d . . . . .
O1 O 0.5466(5) 0.70092(12) 1.0310(4) 0.0816(10) Uani 1 1 d . . . . .
O2 O 0.3741(4) 0.66347(10) 1.1594(3) 0.0616(8) Uani 1 1 d . . . . .
O3 O 0.0133(5) 0.75769(11) 1.4939(3) 0.0652(8) Uani 1 1 d . . . . .
N1 N 0.1307(10) 0.43325(19) 0.6875(7) 0.127(2) Uani 1 1 d . . . . .
N2 N 0.1642(7) 0.47323(19) 0.6804(5) 0.0844(13) Uani 1 1 d . . . . .
N3 N 0.1909(6) 0.51590(16) 0.6489(4) 0.0731(11) Uani 1 1 d . . . . .
N4 N 0.0047(5) 0.73299(12) 1.2789(3) 0.0471(8) Uani 1 1 d . . . . .
C1 C 0.2580(6) 0.54920(15) 0.7572(4) 0.0562(10) Uani 1 1 d . . . . .
C2 C 0.2966(6) 0.54198(14) 0.9004(5) 0.0574(10) Uani 1 1 d . . . . .
C3 C 0.3602(6) 0.57925(16) 0.9943(4) 0.0569(10) Uani 1 1 d . . . . .
C4 C 0.3849(6) 0.62565(14) 0.9534(4) 0.0526(10) Uani 1 1 d . . . . .
C5 C 0.3453(6) 0.63199(15) 0.8113(4) 0.0531(10) Uani 1 1 d . . . . .
C6 C 0.2843(6) 0.59573(15) 0.7160(4) 0.0530(10) Uani 1 1 d . . . . .
C7 C 0.4476(6) 0.66750(16) 1.0522(5) 0.0610(11) Uani 1 1 d . . . . .
C8 C 0.4190(7) 0.70276(16) 1.2601(5) 0.0625(11) Uani 1 1 d . . . . .
H8A H 0.3631 0.7327 1.2155 0.075 Uiso 1 1 calc R . . . .
H8B H 0.5635 0.7066 1.2981 0.075 Uiso 1 1 calc R . . . .
C9 C 0.3260(6) 0.69012(16) 1.3744(4) 0.0602(11) Uani 1 1 d . . . . .
H9A H 0.3653 0.7142 1.4477 0.072 Uiso 1 1 calc R . . . .
H9B H 0.3799 0.6594 1.4145 0.072 Uiso 1 1 calc R . . . .
C10 C 0.0979(6) 0.68683(15) 1.3273(4) 0.0530(10) Uani 1 1 d . . . . .
H10A H 0.0571 0.6635 1.2522 0.064 Uiso 1 1 calc R . . . .
H10B H 0.0507 0.6756 1.4046 0.064 Uiso 1 1 calc R . . . .
C11 C -0.0268(5) 0.76598(14) 1.3663(4) 0.0461(9) Uani 1 1 d . . . . .
C12 C -0.1061(5) 0.81415(14) 1.3103(3) 0.0433(8) Uani 1 1 d . . . . .
C13 C -0.1088(5) 0.85033(15) 1.4064(4) 0.0515(10) Uani 1 1 d . . . . .
H13 H -0.0720 0.8430 1.5013 0.062 Uiso 1 1 calc R . . . .
C14 C -0.1641(6) 0.89643(15) 1.3645(4) 0.0527(10) Uani 1 1 d . . . . .
H14 H -0.1645 0.9199 1.4309 0.063 Uiso 1 1 calc R . . . .
C15 C -0.2198(5) 0.90838(15) 1.2230(4) 0.0520(9) Uani 1 1 d . . . . .
C16 C -0.2227(6) 0.87195(15) 1.1253(4) 0.0546(10) Uani 1 1 d . . . . .
H16 H -0.2630 0.8793 1.0303 0.065 Uiso 1 1 calc R . . . .
C17 C -0.1672(5) 0.82550(14) 1.1671(4) 0.0493(9) Uani 1 1 d . . . . .
H17 H -0.1701 0.8017 1.1008 0.059 Uiso 1 1 calc R . . . .
C18 C -0.2737(6) 0.95699(18) 1.1777(4) 0.0609(11) Uani 1 1 d . . . . .
C19 C -0.3115(8) 0.99763(18) 1.1441(5) 0.0708(13) Uani 1 1 d . . . . .
H19 H -0.3411 1.0295 1.1177 0.085 Uiso 1 1 calc R . . . .
H4 H -0.014(6) 0.7392(14) 1.204(4) 0.044(11) Uiso 1 1 d . . . . .

loop_
_atom_site_aniso_label
_atom_site_aniso_U_11
_atom_site_aniso_U_22
_atom_site_aniso_U_33
_atom_site_aniso_U_23
_atom_site_aniso_U_13
_atom_site_aniso_U_12
F1 0.101(2) 0.0616(16) 0.0810(19) 0.0082(13) 0.0293(16) 0.0054(14)
F2 0.108(2) 0.0805(18) 0.0550(15) 0.0067(13) 0.0284(14) 0.0105(15)
F3 0.0761(17) 0.0660(16) 0.0876(19) 0.0105(14) 0.0378(14) 0.0019(13)
F4 0.0795(18) 0.102(2) 0.0524(15) 0.0099(13) 0.0221(13) 0.0027(14)
O1 0.083(2) 0.077(2) 0.104(3) -0.0214(19) 0.056(2) -0.0197(18)
O2 0.0640(17) 0.0652(18) 0.0659(19) -0.0167(14) 0.0354(15) -0.0072(14)
O3 0.092(2) 0.077(2) 0.0315(14) 0.0050(13) 0.0260(14) 0.0136(16)
N1 0.162(6) 0.069(3) 0.131(5) -0.026(3) 0.013(4) -0.015(3)
N2 0.079(3) 0.084(3) 0.083(3) -0.023(3) 0.012(2) 0.002(2)
N3 0.075(3) 0.073(3) 0.072(3) -0.015(2) 0.022(2) -0.008(2)
N4 0.0573(19) 0.063(2) 0.0233(16) 0.0019(15) 0.0156(14) -0.0014(15)
C1 0.048(2) 0.062(3) 0.060(3) -0.005(2) 0.0170(18) 0.0081(19)
C2 0.055(2) 0.050(2) 0.071(3) 0.014(2) 0.024(2) 0.0109(18)
C3 0.060(2) 0.071(3) 0.044(2) 0.001(2) 0.0204(18) 0.013(2)
C4 0.046(2) 0.055(2) 0.063(3) -0.0052(19) 0.0260(18) 0.0058(17)
C5 0.043(2) 0.057(2) 0.066(3) 0.006(2) 0.0274(18) 0.0102(17)
C6 0.044(2) 0.071(3) 0.048(2) 0.001(2) 0.0200(17) 0.0059(18)
C7 0.056(2) 0.063(3) 0.071(3) -0.007(2) 0.028(2) 0.000(2)
C8 0.057(2) 0.065(3) 0.071(3) -0.018(2) 0.028(2) -0.005(2)
C9 0.060(2) 0.073(3) 0.046(2) -0.003(2) 0.0114(18) 0.010(2)
C10 0.065(2) 0.061(2) 0.0358(19) 0.0025(18) 0.0193(17) -0.0020(19)
C11 0.0417(19) 0.068(2) 0.0323(19) 0.0037(17) 0.0161(15) -0.0029(17)
C12 0.0358(17) 0.065(2) 0.0322(17) -0.0006(16) 0.0139(14) -0.0037(16)
C13 0.046(2) 0.073(3) 0.039(2) -0.0014(19) 0.0176(16) 0.0013(19)
C14 0.048(2) 0.067(3) 0.046(2) -0.0032(19) 0.0173(17) 0.0026(18)
C15 0.0396(19) 0.062(2) 0.058(2) 0.007(2) 0.0184(17) 0.0006(17)
C16 0.049(2) 0.073(3) 0.039(2) 0.010(2) 0.0078(16) 0.0018(19)
C17 0.047(2) 0.061(2) 0.039(2) -0.0021(17) 0.0112(16) -0.0002(17)
C18 0.050(2) 0.079(3) 0.057(2) 0.006(2) 0.0211(19) -0.001(2)
C19 0.078(3) 0.070(3) 0.064(3) 0.013(2) 0.021(2) 0.007(2)

loop_
_atom_type_symbol
_atom_type_description
_atom_type_scat_dispersion_real
_atom_type_scat_dispersion_imag
_atom_type_scat_source
C C 0.0033 0.0016 'International Tables Vol C Tables 4.2.6.8 and 6.1.1.4'
H H 0.0000 0.0000 'International Tables Vol C Tables 4.2.6.8 and 6.1.1.4'
F F 0.0171 0.0103 'International Tables Vol C Tables 4.2.6.8 and 6.1.1.4'
N N 0.0061 0.0033 'International Tables Vol C Tables 4.2.6.8 and 6.1.1.4'
O O 0.0106 0.0060 'International Tables Vol C Tables 4.2.6.8 and 6.1.1.4'

loop_
_geom_angle_atom_site_label_1
_geom_angle_atom_site_label_2
_geom_angle_atom_site_label_3
_geom_angle
_geom_angle_site_symmetry_1
_geom_angle_site_symmetry_3
_geom_angle_publ_flag
C7 O2 C8 116.2(3) . . ?
N1 N2 N3 169.5(6) . . ?
N2 N3 C1 118.2(4) . . ?
C11 N4 C10 122.2(3) . . ?
C2 C1 N3 128.5(4) . . ?
C6 C1 N3 115.6(4) . . ?
C6 C1 C2 115.9(4) . . ?
F1 C2 C1 119.2(4) . . ?
F1 C2 C3 119.5(4) . . ?
C3 C2 C1 121.3(4) . . ?
F2 C3 C2 116.3(4) . . ?
F2 C3 C4 120.7(4) . . ?
C4 C3 C2 122.9(4) . . ?
C3 C4 C7 124.4(4) . . ?
C5 C4 C3 114.8(4) . . ?
C5 C4 C7 120.7(4) . . ?
F3 C5 C4 119.9(4) . . ?
F3 C5 C6 116.5(4) . . ?
C6 C5 C4 123.6(4) . . ?
F4 C6 C1 118.7(4) . . ?
F4 C6 C5 119.8(4) . . ?
C5 C6 C1 121.6(4) . . ?
O1 C7 O2 125.4(4) . . ?
O1 C7 C4 123.5(4) . . ?
O2 C7 C4 111.1(4) . . ?
O2 C8 C9 107.1(3) . . ?
C8 C9 C10 114.3(3) . . ?
N4 C10 C9 112.0(3) . . ?
O3 C11 N4 120.9(4) . . ?
O3 C11 C12 120.0(3) . . ?
N4 C11 C12 119.1(3) . . ?
C13 C12 C11 117.7(3) . . ?
C13 C12 C17 118.5(4) . . ?
C17 C12 C11 123.6(3) . . ?
C14 C13 C12 121.6(4) . . ?
C13 C14 C15 120.4(4) . . ?
C14 C15 C16 118.5(4) . . ?
C14 C15 C18 120.9(4) . . ?
C16 C15 C18 120.6(4) . . ?
C17 C16 C15 121.3(4) . . ?
C16 C17 C12 119.7(4) . . ?
C19 C18 C15 177.4(5) . . ?

loop_
_geom_bond_atom_site_label_1
_geom_bond_atom_site_label_2
_geom_bond_distance
_geom_bond_site_symmetry_2
_geom_bond_publ_flag
F1 C2 1.348(5) . ?
F2 C3 1.355(5) . ?
F3 C5 1.354(5) . ?
F4 C6 1.345(5) . ?
O1 C7 1.208(5) . ?
O2 C7 1.311(5) . ?
O2 C8 1.455(5) . ?
O3 C11 1.244(4) . ?
N1 N2 1.141(6) . ?
N2 N3 1.253(6) . ?
N3 C1 1.397(6) . ?
N4 C10 1.455(5) . ?
N4 C11 1.324(5) . ?
C1 C2 1.390(6) . ?
C1 C6 1.384(6) . ?
C2 C3 1.381(6) . ?
C3 C4 1.377(6) . ?
C4 C5 1.375(6) . ?
C4 C7 1.506(6) . ?
C5 C6 1.366(6) . ?
C8 C9 1.500(6) . ?
C9 C10 1.518(6) . ?
C11 C12 1.493(5) . ?
C12 C13 1.391(5) . ?
C12 C17 1.404(5) . ?
C13 C14 1.368(6) . ?
C14 C15 1.392(5) . ?
C15 C16 1.400(6) . ?
C15 C18 1.439(6) . ?
C16 C17 1.377(6) . ?
C18 C19 1.185(6) . ?

loop_
_geom_hbond_atom_site_label_D
_geom_hbond_atom_site_label_H
_geom_hbond_atom_site_label_A
_geom_hbond_distance_DH
_geom_hbond_distance_HA
_geom_hbond_distance_DA
_geom_hbond_angle_DHA
_geom_hbond_site_symmetry_A
N4 H4 O3 0.74(4) 2.16(4) 2.869(4) 162(4) 4_575

loop_
_geom_torsion_atom_site_label_1
_geom_torsion_atom_site_label_2
_geom_torsion_atom_site_label_3
_geom_torsion_atom_site_label_4
_geom_torsion
_geom_torsion_site_symmetry_1
_geom_torsion_site_symmetry_2
_geom_torsion_site_symmetry_3
_geom_torsion_site_symmetry_4
_geom_torsion_publ_flag
F1 C2 C3 F2 0.7(6) . . . . ?
F1 C2 C3 C4 -179.4(4) . . . . ?
F2 C3 C4 C5 178.6(3) . . . . ?
F2 C3 C4 C7 -2.2(6) . . . . ?
F3 C5 C6 F4 0.5(5) . . . . ?
F3 C5 C6 C1 -178.5(3) . . . . ?
O2 C8 C9 C10 -64.1(5) . . . . ?
O3 C11 C12 C13 7.9(5) . . . . ?
O3 C11 C12 C17 -175.8(3) . . . . ?
N1 N2 N3 C1 179(3) . . . . ?
N2 N3 C1 C2 -1.7(7) . . . . ?
N2 N3 C1 C6 -179.9(4) . . . . ?
N3 C1 C2 F1 1.8(6) . . . . ?
N3 C1 C2 C3 -179.1(4) . . . . ?
N3 C1 C6 F4 -0.4(5) . . . . ?
N3 C1 C6 C5 178.6(4) . . . . ?
N4 C11 C12 C13 -170.4(3) . . . . ?
N4 C11 C12 C17 5.9(5) . . . . ?
C1 C2 C3 F2 -178.3(3) . . . . ?
C1 C2 C3 C4 1.5(6) . . . . ?
C2 C1 C6 F4 -178.9(3) . . . . ?
C2 C1 C6 C5 0.2(6) . . . . ?
C2 C3 C4 C5 -1.3(6) . . . . ?
C2 C3 C4 C7 178.0(4) . . . . ?
C3 C4 C5 F3 179.0(3) . . . . ?
C3 C4 C5 C6 0.5(6) . . . . ?
C3 C4 C7 O1 148.1(5) . . . . ?
C3 C4 C7 O2 -34.4(5) . . . . ?
C4 C5 C6 F4 179.0(3) . . . . ?
C4 C5 C6 C1 -0.1(6) . . . . ?
C5 C4 C7 O1 -32.8(6) . . . . ?
C5 C4 C7 O2 144.8(4) . . . . ?
C6 C1 C2 F1 -180.0(3) . . . . ?
C6 C1 C2 C3 -0.9(6) . . . . ?
C7 O2 C8 C9 -178.5(4) . . . . ?
C7 C4 C5 F3 -0.3(5) . . . . ?
C7 C4 C5 C6 -178.7(3) . . . . ?
C8 O2 C7 O1 -0.5(7) . . . . ?
C8 O2 C7 C4 -178.0(3) . . . . ?
C8 C9 C10 N4 -64.3(5) . . . . ?
C10 N4 C11 O3 -3.8(5) . . . . ?
C10 N4 C11 C12 174.5(3) . . . . ?
C11 N4 C10 C9 -83.1(4) . . . . ?
C11 C12 C13 C14 174.8(3) . . . . ?
C11 C12 C17 C16 -174.6(3) . . . . ?
C12 C13 C14 C15 0.0(6) . . . . ?
C13 C12 C17 C16 1.7(5) . . . . ?
C13 C14 C15 C16 1.6(5) . . . . ?
C13 C14 C15 C18 -178.5(4) . . . . ?
C14 C15 C16 C17 -1.6(6) . . . . ?
C15 C16 C17 C12 0.0(6) . . . . ?
C17 C12 C13 C14 -1.7(5) . . . . ?
C18 C15 C16 C17 178.5(4) . . . . ?
